data_4104914
loop_
_publ_author_name
'Grant T. Rice'
'M. Christina White'

_publ_contact_author
; 
Scott R. Wilson 
University of Illinois 
School of Chemical Sciences, Box 59-1 
505 South Mathews Avenue 
Urbana, Illinois  61801 
USA 
;
_publ_contact_author_email srwilson@uiuc.edu
_publ_contact_author_fax '1  217 244 8068'
_publ_contact_author_phone '1  217 244 1708'
_publ_section_title
;
 Allylic C-H Amination for the Preparation of syn-1,3-Amino Alcohol Motifs
;
_journal_name_full 'Journal of the American Chemical Society'
_journal_page_first 11707
_journal_page_last 11711
_journal_paper_doi 10.1021/ja9054959
_journal_volume 131
_journal_year 2009
_chemical_formula_moiety 'C16 H18 N2 O6 S'
_chemical_formula_sum 'C16 H18 N2 O6 S'
_chemical_formula_weight 366.38
_chemical_name_systematic
; 
? 
;
_space_group_IT_number 14
_symmetry_cell_setting monoclinic
_symmetry_space_group_name_Hall '-P 2ybc'
_symmetry_space_group_name_H-M 'P 1 21/c 1'
_atom_sites_solution_hydrogens geom
_atom_sites_solution_primary direct
_atom_sites_solution_secondary difmap
_audit_creation_method SHELXL-97
_audit_update_record
; 
2008-10-01   text and data added, srw 
;
_cell_angle_alpha 90.00
_cell_angle_beta 93.802(4)
_cell_angle_gamma 90.00
_cell_formula_units_Z 4
_cell_length_a 13.100(4)
_cell_length_b 12.199(4)
_cell_length_c 10.354(3)
_cell_measurement_reflns_used 888
_cell_measurement_temperature 193(2)
_cell_measurement_theta_max 26.35
_cell_measurement_theta_min 2.28
_cell_volume 1651.0(9)
_computing_cell_refinement 'SAINT V7.23A (Bruker, 2005)'
_computing_data_collection 'SMART V5.625 (Bruker, 2001)'
_computing_data_reduction
; 
SAINT V7.23A, XPREP V2005/2, SADABS V2007/4 (Bruker, 2005 & 2007) 
;
_computing_molecular_graphics 'SHELXTL V6.12 (Bruker, 2005)'
_computing_publication_material 'XCIF V6.12 (Bruker, 2005)'
_computing_structure_refinement 'SHELXTL V6.12 (Bruker, 2005)'
_computing_structure_solution 'SHELXTL V6.12 (Bruker, 2005)'
_diffrn_ambient_temperature 193(2)
_diffrn_measured_fraction_theta_full 1.000
_diffrn_measured_fraction_theta_max 1.000
_diffrn_measurement_device 'Siemens Platform/CCD'
_diffrn_measurement_method 'profile data from \w scans'
_diffrn_radiation_monochromator graphite
_diffrn_radiation_source 'normal-focus sealed tube'
_diffrn_radiation_type MoK\a
_diffrn_radiation_wavelength 0.71073
_diffrn_radiation_wavelength_id b11dasx
_diffrn_reflns_av_R_equivalents 0.0319
_diffrn_reflns_av_sigmaI/netI 0.0255
_diffrn_reflns_limit_h_max 15
_diffrn_reflns_limit_h_min -15
_diffrn_reflns_limit_k_max 14
_diffrn_reflns_limit_k_min -14
_diffrn_reflns_limit_l_max 12
_diffrn_reflns_limit_l_min -12
_diffrn_reflns_number 17388
_diffrn_reflns_theta_full 25.42
_diffrn_reflns_theta_max 25.42
_diffrn_reflns_theta_min 1.56
_diffrn_standards_decay_% 3.1
_diffrn_standards_interval_time 306
_diffrn_standards_number 144
_exptl_absorpt_coefficient_mu 0.233
_exptl_absorpt_correction_T_max 0.9807
_exptl_absorpt_correction_T_min 0.9342
_exptl_absorpt_correction_type integration
_exptl_absorpt_process_details 'SHELXTL/XPREP V2005/2 (Bruker, 2005)'
_exptl_crystal_colour colorless
_exptl_crystal_density_diffrn 1.474
_exptl_crystal_description tabular
_exptl_crystal_F_000 768
_exptl_crystal_id b11dasx
_exptl_crystal_preparation
; 
The data crystal was mounted using oil (Parantone-N, Exxon) to a 
0.3 mm cryo-loop (Hampton Research) with the (1 1 -1) scattering 
planes roughly normal to the spindle axis. 
;
_exptl_crystal_size_max 0.38
_exptl_crystal_size_mid 0.20
_exptl_crystal_size_min 0.09
_refine_diff_density_max 0.234
_refine_diff_density_min -0.258
_refine_diff_density_rms 0.045
_refine_ls_extinction_method none
_refine_ls_goodness_of_fit_ref 1.005
_refine_ls_hydrogen_treatment refxyz
_refine_ls_matrix_type full
_refine_ls_number_parameters 280
_refine_ls_number_reflns 3054
_refine_ls_number_restraints 0
_refine_ls_restrained_S_all 1.005
_refine_ls_R_factor_all 0.0564
_refine_ls_R_factor_gt 0.0355
_refine_ls_shift/su_max 0.000
_refine_ls_shift/su_mean 0.000
_refine_ls_structure_factor_coef Fsqd
_refine_ls_weighting_details 'calc w=1/[\s^2^(Fo^2^)+(0.0663P)^2^+0.0000P] where P=(Fo^2^+2Fc^2^)/3'
_refine_ls_weighting_scheme calc
_refine_ls_wR_factor_gt 0.0910
_refine_ls_wR_factor_ref 0.0993
_reflns_number_gt 2203
_reflns_number_total 3054
_reflns_threshold_expression >2sigma(I)
_cod_data_source_file ja9054959_si_003.cif
_cod_data_source_block b11dasx
_cod_original_sg_symbol_Hall '-P 2ybc '
_cod_original_sg_symbol_H-M 'P 21/c '
_cod_database_code 4104914

loop_
_symmetry_equiv_pos_as_xyz
'x, y, z'
'-x, y+1/2, -z+1/2'
'-x, -y, -z'
'x, -y-1/2, z-1/2'

loop_
_atom_site_label
_atom_site_type_symbol
_atom_site_fract_x
_atom_site_fract_y
_atom_site_fract_z
_atom_site_U_iso_or_equiv
_atom_site_adp_type
_atom_site_occupancy
_atom_site_symmetry_multiplicity
_atom_site_calc_flag
C1 C 0.11364(14) 0.84840(15) -0.03021(19) 0.0334(4) Uani 1 1 d
C2 C -0.00441(14) 0.82503(17) 0.13594(18) 0.0348(5) Uani 1 1 d
H2A H 0.0273(15) 0.7518(16) 0.1702(18) 0.042 Uiso 1 1 d
C3 C -0.11970(15) 0.8210(2) 0.1397(2) 0.0440(5) Uani 1 1 d
H3A H -0.1454(17) 0.7489(19) 0.093(2) 0.053 Uiso 1 1 d
H3B H -0.1477(16) 0.8869(17) 0.088(2) 0.053 Uiso 1 1 d
C4 C -0.14735(17) 0.8233(2) 0.2803(2) 0.0459(5) Uani 1 1 d
H4A H -0.2217(18) 0.8176(17) 0.287(2) 0.055 Uiso 1 1 d
H4B H -0.1200(17) 0.7588(19) 0.326(2) 0.055 Uiso 1 1 d
C5 C -0.10601(18) 0.9259(2) 0.3471(2) 0.0518(6) Uani 1 1 d
H5A H -0.1216(17) 0.9317(18) 0.434(2) 0.062 Uiso 1 1 d
H5B H -0.1402(17) 0.9901(19) 0.301(2) 0.062 Uiso 1 1 d
C6 C 0.01047(16) 0.93146(19) 0.3438(2) 0.0431(5) Uani 1 1 d
H6A H 0.0400(16) 0.8732(17) 0.398(2) 0.052 Uiso 1 1 d
H6B H 0.0365(16) 0.9978(18) 0.380(2) 0.052 Uiso 1 1 d
C7 C 0.04407(14) 0.92173(16) 0.20575(18) 0.0332(4) Uani 1 1 d
H7A H 0.0173(14) 0.9865(16) 0.1542(18) 0.040 Uiso 1 1 d
C8 C 0.16053(14) 0.91318(15) 0.20360(17) 0.0309(4) Uani 1 1 d
H8A H 0.1846(14) 0.8569(15) 0.2719(18) 0.037 Uiso 1 1 d
C9 C 0.21028(15) 1.02165(16) 0.2316(2) 0.0381(5) Uani 1 1 d
H9A H 0.1900(15) 1.0780(17) 0.177(2) 0.046 Uiso 1 1 d
C10 C 0.27440(18) 1.0419(2) 0.3309(2) 0.0506(6) Uani 1 1 d
H10A H 0.3009(18) 1.112(2) 0.348(2) 0.061 Uiso 1 1 d
H10B H 0.2960(17) 0.9844(19) 0.389(2) 0.061 Uiso 1 1 d
C11 C 0.34952(13) 0.92989(14) -0.06557(17) 0.0290(4) Uani 1 1 d
C12 C 0.37249(13) 1.03618(15) -0.02386(18) 0.0314(4) Uani 1 1 d
H12 H 0.3709(14) 1.0586(15) 0.0664(19) 0.038 Uiso 1 1 d
C13 C 0.40354(13) 1.11179(15) -0.11291(19) 0.0317(4) Uani 1 1 d
H13 H 0.4171(14) 1.1833(16) -0.0892(18) 0.038 Uiso 1 1 d
C14 C 0.41309(13) 1.07732(15) -0.23886(18) 0.0315(4) Uani 1 1 d
C15 C 0.39462(15) 0.97126(16) -0.2796(2) 0.0375(5) Uani 1 1 d
H15 H 0.4043(15) 0.9506(16) -0.365(2) 0.045 Uiso 1 1 d
C16 C 0.36139(15) 0.89634(16) -0.19081(19) 0.0354(5) Uani 1 1 d
H16 H 0.3474(16) 0.8254(16) -0.2144(19) 0.042 Uiso 1 1 d
N1 N 0.18539(11) 0.87029(12) 0.07224(14) 0.0298(4) Uani 1 1 d
N2 N 0.44040(12) 1.15963(14) -0.33573(17) 0.0396(4) Uani 1 1 d
O1 O 0.01679(10) 0.83485(11) -0.00079(12) 0.0395(3) Uani 1 1 d
O2 O 0.13583(11) 0.84135(11) -0.14101(13) 0.0407(3) Uani 1 1 d
O3 O 0.36136(10) 0.85039(10) 0.16887(13) 0.0371(3) Uani 1 1 d
O4 O 0.30401(10) 0.72796(10) -0.01097(14) 0.0422(4) Uani 1 1 d
O5 O 0.43176(12) 1.25634(13) -0.30807(15) 0.0531(4) Uani 1 1 d
O6 O 0.46778(13) 1.12713(14) -0.43904(15) 0.0620(5) Uani 1 1 d
S1 S 0.30648(3) 0.83373(4) 0.04687(5) 0.03171(16) Uani 1 1 d

loop_
_atom_site_aniso_label
_atom_site_aniso_U_11
_atom_site_aniso_U_22
_atom_site_aniso_U_33
_atom_site_aniso_U_23
_atom_site_aniso_U_13
_atom_site_aniso_U_12
C1 0.0319(10) 0.0324(11) 0.0356(11) 0.0006(8) 0.0001(8) -0.0018(8)
C2 0.0317(10) 0.0433(12) 0.0294(11) 0.0023(9) 0.0009(8) -0.0016(9)
C3 0.0287(11) 0.0618(15) 0.0416(13) 0.0042(11) 0.0023(9) -0.0022(10)
C4 0.0308(11) 0.0608(15) 0.0467(13) 0.0083(11) 0.0064(9) -0.0019(10)
C5 0.0454(13) 0.0628(16) 0.0488(14) 0.0025(12) 0.0167(11) 0.0039(11)
C6 0.0429(12) 0.0474(14) 0.0400(12) -0.0072(10) 0.0108(10) -0.0053(10)
C7 0.0306(10) 0.0340(11) 0.0351(11) 0.0039(8) 0.0025(8) 0.0030(8)
C8 0.0335(10) 0.0338(10) 0.0259(10) -0.0015(8) 0.0042(8) -0.0019(8)
C9 0.0399(11) 0.0345(11) 0.0404(12) -0.0017(9) 0.0070(9) -0.0056(9)
C10 0.0534(14) 0.0477(14) 0.0509(14) -0.0108(11) 0.0043(11) -0.0139(11)
C11 0.0255(9) 0.0296(10) 0.0320(10) 0.0016(8) 0.0022(8) 0.0026(7)
C12 0.0310(10) 0.0318(10) 0.0315(11) -0.0015(8) 0.0029(8) -0.0004(8)
C13 0.0283(10) 0.0281(10) 0.0386(11) -0.0006(9) 0.0024(8) -0.0007(8)
C14 0.0254(9) 0.0348(11) 0.0344(11) 0.0062(8) 0.0025(8) -0.0004(7)
C15 0.0382(11) 0.0425(12) 0.0323(11) -0.0031(9) 0.0066(9) -0.0024(9)
C16 0.0361(10) 0.0322(11) 0.0384(11) -0.0056(9) 0.0074(8) -0.0019(8)
N1 0.0273(8) 0.0331(8) 0.0289(9) 0.0000(7) 0.0011(6) -0.0022(6)
N2 0.0321(9) 0.0470(11) 0.0395(10) 0.0083(8) 0.0017(7) -0.0057(8)
O1 0.0297(7) 0.0565(9) 0.0321(7) -0.0010(6) 0.0002(6) -0.0052(6)
O2 0.0420(8) 0.0510(9) 0.0292(8) -0.0033(6) 0.0022(6) -0.0076(6)
O3 0.0293(7) 0.0440(8) 0.0374(8) 0.0107(6) -0.0018(6) -0.0007(6)
O4 0.0462(8) 0.0253(7) 0.0563(9) 0.0009(6) 0.0127(7) 0.0023(6)
O5 0.0591(10) 0.0381(9) 0.0629(10) 0.0163(8) 0.0107(8) 0.0020(7)
O6 0.0788(12) 0.0689(11) 0.0404(10) 0.0061(8) 0.0186(8) -0.0146(9)
S1 0.0296(3) 0.0283(3) 0.0374(3) 0.0043(2) 0.00388(19) 0.00102(19)

loop_
_atom_type_symbol
_atom_type_description
_atom_type_scat_dispersion_real
_atom_type_scat_dispersion_imag
_atom_type_scat_source
C C 0.0033 0.0016 'International Tables Vol C Tables 4.2.6.8 and 6.1.1.4'
H H 0.0000 0.0000 'International Tables Vol C Tables 4.2.6.8 and 6.1.1.4'
N N 0.0061 0.0033 'International Tables Vol C Tables 4.2.6.8 and 6.1.1.4'
O O 0.0106 0.0060 'International Tables Vol C Tables 4.2.6.8 and 6.1.1.4'
S S 0.1246 0.1234 'International Tables Vol C Tables 4.2.6.8 and 6.1.1.4'

loop_
_exptl_crystal_face_index_h
_exptl_crystal_face_index_k
_exptl_crystal_face_index_l
_exptl_crystal_face_perp_dist
0.00 -1.00 -1.00 0.1000
0.00 1.00 1.00 0.1000
-1.00 0.00 0.00 0.0450
1.00 0.00 0.00 0.0450
0.00 -1.00 1.00 0.1900
0.00 1.00 -1.00 0.1900
-4.00 -1.00 1.00 0.0700

loop_
_geom_angle_atom_site_label_1
_geom_angle_atom_site_label_2
_geom_angle_atom_site_label_3
_geom_angle
O2 C1 O1 120.10(17)
O2 C1 N1 122.98(18)
O1 C1 N1 116.92(16)
O1 C2 C7 107.42(15)
O1 C2 C3 106.30(15)
C7 C2 C3 113.81(17)
O1 C2 H2A 107.6(11)
C7 C2 H2A 111.4(11)
C3 C2 H2A 110.0(11)
C2 C3 C4 108.94(17)
C2 C3 H3A 107.8(12)
C4 C3 H3A 111.4(12)
C2 C3 H3B 106.6(12)
C4 C3 H3B 113.0(12)
H3A C3 H3B 108.9(17)
C5 C4 C3 110.56(19)
C5 C4 H4A 110.8(13)
C3 C4 H4A 111.2(13)
C5 C4 H4B 109.7(13)
C3 C4 H4B 110.3(13)
H4A C4 H4B 104.2(17)
C4 C5 C6 110.72(19)
C4 C5 H5A 114.0(14)
C6 C5 H5A 107.4(14)
C4 C5 H5B 107.0(13)
C6 C5 H5B 111.6(13)
H5A C5 H5B 106.1(19)
C7 C6 C5 111.53(18)
C7 C6 H6A 110.7(13)
C5 C6 H6A 108.4(13)
C7 C6 H6B 108.6(13)
C5 C6 H6B 111.3(13)
H6A C6 H6B 106.2(17)
C2 C7 C6 111.86(16)
C2 C7 C8 109.24(15)
C6 C7 C8 111.60(16)
C2 C7 H7A 103.9(11)
C6 C7 H7A 108.9(11)
C8 C7 H7A 111.1(11)
C9 C8 N1 111.30(15)
C9 C8 C7 111.04(16)
N1 C8 C7 108.11(14)
C9 C8 H8A 110.6(11)
N1 C8 H8A 108.4(11)
C7 C8 H8A 107.3(11)
C10 C9 C8 124.7(2)
C10 C9 H9A 119.2(13)
C8 C9 H9A 116.0(13)
C9 C10 H10A 122.1(14)
C9 C10 H10B 120.2(14)
H10A C10 H10B 118(2)
C16 C11 C12 122.17(17)
C16 C11 S1 118.85(14)
C12 C11 S1 118.97(14)
C13 C12 C11 118.72(18)
C13 C12 H12 118.5(11)
C11 C12 H12 122.7(11)
C14 C13 C12 118.31(17)
C14 C13 H13 120.8(12)
C12 C13 H13 120.9(12)
C15 C14 C13 123.32(17)
C15 C14 N2 118.36(17)
C13 C14 N2 118.27(17)
C14 C15 C16 118.17(19)
C14 C15 H15 120.7(13)
C16 C15 H15 121.1(13)
C11 C16 C15 119.22(18)
C11 C16 H16 120.0(13)
C15 C16 H16 120.8(13)
C1 N1 C8 125.12(15)
C1 N1 S1 115.11(13)
C8 N1 S1 119.52(11)
O6 N2 O5 123.93(17)
O6 N2 C14 118.25(18)
O5 N2 C14 117.80(17)
C1 O1 C2 118.33(15)
O4 S1 O3 119.90(8)
O4 S1 N1 108.09(8)
O3 S1 N1 104.40(8)
O4 S1 C11 108.88(9)
O3 S1 C11 108.91(8)
N1 S1 C11 105.73(8)

loop_
_geom_bond_atom_site_label_1
_geom_bond_atom_site_label_2
_geom_bond_distance
C1 O2 1.205(2)
C1 O1 1.335(2)
C1 N1 1.396(2)
C2 O1 1.466(2)
C2 C7 1.502(3)
C2 C3 1.514(3)
C2 H2A 1.04(2)
C3 C4 1.524(3)
C3 H3A 1.05(2)
C3 H3B 1.02(2)
C4 C5 1.513(3)
C4 H4A 0.98(2)
C4 H4B 0.97(2)
C5 C6 1.530(3)
C5 H5A 0.94(2)
C5 H5B 1.01(2)
C6 C7 1.528(3)
C6 H6A 0.97(2)
C6 H6B 0.95(2)
C7 C8 1.531(3)
C7 H7A 1.004(19)
C8 C9 1.495(3)
C8 N1 1.513(2)
C8 H8A 1.021(19)
C9 C10 1.308(3)
C9 H9A 0.92(2)
C10 H10A 0.93(2)
C10 H10B 0.95(2)
C11 C16 1.378(3)
C11 C12 1.393(3)
C11 S1 1.7710(18)
C12 C13 1.384(3)
C12 H12 0.975(19)
C13 C14 1.384(3)
C13 H13 0.920(19)
C14 C15 1.377(3)
C14 N2 1.480(2)
C15 C16 1.387(3)
C15 H15 0.93(2)
C16 H16 0.914(19)
N1 S1 1.6851(16)
N2 O6 1.217(2)
N2 O5 1.221(2)
O3 S1 1.4261(14)
O4 S1 1.4220(14)

loop_
_geom_torsion_atom_site_label_1
_geom_torsion_atom_site_label_2
_geom_torsion_atom_site_label_3
_geom_torsion_atom_site_label_4
_geom_torsion
O1 C2 C3 C4 -173.91(17)
C7 C2 C3 C4 -55.9(2)
C2 C3 C4 C5 59.0(2)
C3 C4 C5 C6 -59.4(3)
C4 C5 C6 C7 54.5(3)
O1 C2 C7 C6 169.49(16)
C3 C2 C7 C6 52.1(2)
O1 C2 C7 C8 -66.44(19)
C3 C2 C7 C8 176.18(16)
C5 C6 C7 C2 -50.3(2)
C5 C6 C7 C8 -173.05(18)
C2 C7 C8 C9 161.38(17)
C6 C7 C8 C9 -74.4(2)
C2 C7 C8 N1 39.0(2)
C6 C7 C8 N1 163.23(16)
N1 C8 C9 C10 -121.5(2)
C7 C8 C9 C10 118.0(2)
C16 C11 C12 C13 3.2(3)
S1 C11 C12 C13 -178.34(13)
C11 C12 C13 C14 -1.8(3)
C12 C13 C14 C15 -0.9(3)
C12 C13 C14 N2 176.48(16)
C13 C14 C15 C16 2.3(3)
N2 C14 C15 C16 -175.11(16)
C12 C11 C16 C15 -1.8(3)
S1 C11 C16 C15 179.71(15)
C14 C15 C16 C11 -0.9(3)
O2 C1 N1 C8 160.64(18)
O1 C1 N1 C8 -19.5(2)
O2 C1 N1 S1 -25.2(2)
O1 C1 N1 S1 154.66(13)
C9 C8 N1 C1 -119.11(19)
C7 C8 N1 C1 3.1(2)
C9 C8 N1 S1 66.96(19)
C7 C8 N1 S1 -170.84(12)
C15 C14 N2 O6 -16.2(3)
C13 C14 N2 O6 166.23(17)
C15 C14 N2 O5 162.11(17)
C13 C14 N2 O5 -15.4(2)
O2 C1 O1 C2 169.55(17)
N1 C1 O1 C2 -10.3(2)
C7 C2 O1 C1 52.8(2)
C3 C2 O1 C1 174.99(17)
C1 N1 S1 O4 -43.83(15)
C8 N1 S1 O4 130.69(13)
C1 N1 S1 O3 -172.53(12)
C8 N1 S1 O3 1.99(15)
C1 N1 S1 C11 72.63(14)
C8 N1 S1 C11 -112.85(14)
C16 C11 S1 O4 7.93(17)
C12 C11 S1 O4 -170.62(13)
C16 C11 S1 O3 140.30(14)
C12 C11 S1 O3 -38.24(16)
C16 C11 S1 N1 -108.00(15)
C12 C11 S1 N1 73.45(15)
